data_2015941
loop_
_publ_author_name
'S. Athimoolam'
'S. Natarajan'

_publ_section_title
;
 Hydrogen-bonding features in the 1:2 adduct of 4-aminobenzoic acid and
 <small>L</small>-proline
;
_journal_coeditor_code FA3080
_journal_issue 5
_journal_name_full 'Acta Crystallographica Section C'
_journal_page_first o283
_journal_page_last o286
_journal_paper_doi 10.1107/S0108270107013832
_journal_volume 63
_journal_year 2007
_chemical_formula_iupac 'C7 H7 N O2 , 2C5 H9 N O2 , H2 O'
_chemical_formula_moiety 'C7 H7 N O2 , 2C5 H9 N O2 , H2 O'
_chemical_formula_sum 'C17 H27 N3 O7'
_chemical_formula_weight 385.42
_chemical_name_common
;
4-aminobenzoic acid bis(L-proline)
;
_chemical_name_systematic
;
4-Aminobenzoic acid--L-proline (1/2) monohydrate
;
_space_group_IT_number 4
_symmetry_cell_setting monoclinic
_symmetry_space_group_name_Hall 'P 2yb'
_symmetry_space_group_name_H-M 'P 1 21 1'
_atom_sites_solution_hydrogens geom
_atom_sites_solution_primary direct
_atom_sites_solution_secondary difmap
_audit_creation_method SHELXTL/PC
_cell_angle_alpha 90.00
_cell_angle_beta 112.078(9)
_cell_angle_gamma 90.00
_cell_formula_units_Z 2
_cell_length_a 9.8171(6)
_cell_length_b 10.4167(11)
_cell_length_c 10.1713(12)
_cell_measurement_reflns_used 25
_cell_measurement_temperature 293(2)
_cell_measurement_theta_max 14.22
_cell_measurement_theta_min 10.10
_cell_volume 963.87(17)
_computing_cell_refinement 'CAD-4 EXPRESS'
_computing_data_collection 'CAD-4 EXPRESS (Enraf--Nonius, 1994)'
_computing_data_reduction 'XCAD4 (Harms & Wocadlo, 1995)'
_computing_molecular_graphics
;
ORTEP-3 (Farrugia, 1997), Mercury (Version 1.4.1; Macrae <i>et al.</i>,
2006 ) and
PLATON (Spek, 2003)
;
_computing_publication_material SHELXTL/PC
_computing_structure_refinement SHELXTL/PC
_computing_structure_solution 'SHELXTL/PC (Bruker, 2000)'
_diffrn_ambient_temperature 293(2)
_diffrn_measured_fraction_theta_full 1.000
_diffrn_measured_fraction_theta_max 1.000
_diffrn_measurement_device_type 'Nonius MACH3'
_diffrn_measurement_method \w/2\q
_diffrn_radiation_monochromator graphite
_diffrn_radiation_source 'fine-focus sealed tube'
_diffrn_radiation_type MoK\a
_diffrn_radiation_wavelength 0.71073
_diffrn_reflns_av_R_equivalents 0.0136
_diffrn_reflns_av_sigmaI/netI 0.0145
_diffrn_reflns_limit_h_max 11
_diffrn_reflns_limit_h_min 0
_diffrn_reflns_limit_k_max 12
_diffrn_reflns_limit_k_min -1
_diffrn_reflns_limit_l_max 11
_diffrn_reflns_limit_l_min -12
_diffrn_reflns_number 2117
_diffrn_reflns_theta_full 25.00
_diffrn_reflns_theta_max 24.98
_diffrn_reflns_theta_min 2.16
_diffrn_standards_decay_% 0
_diffrn_standards_interval_time 60
_diffrn_standards_number 3
_exptl_absorpt_coefficient_mu 0.103
_exptl_absorpt_correction_T_max 0.9805
_exptl_absorpt_correction_T_min 0.9649
_exptl_absorpt_correction_type psi-scan
_exptl_absorpt_process_details '(North <i>et al.</i>,  1968)'
_exptl_crystal_colour pink
_exptl_crystal_density_diffrn 1.328
_exptl_crystal_density_meas 1.320(10)
_exptl_crystal_density_method 'flotation in a liquid mixture of xylene and carbon tetrachloride'
_exptl_crystal_description needle
_exptl_crystal_F_000 412
_exptl_crystal_size_max 0.21
_exptl_crystal_size_mid 0.16
_exptl_crystal_size_min 0.14
_refine_diff_density_max 0.381
_refine_diff_density_min -0.349
_refine_ls_abs_structure_details 'by known absolute configuration of a chiral reference molecule'
_refine_ls_extinction_coef 0.143(8)
_refine_ls_extinction_expression Fc^*^=kFc[1+0.001xFc^2^\l^3^/sin(2\q)]^-1/4^
_refine_ls_extinction_method 'SHELXTL/PC (Bruker, 2000)'
_refine_ls_goodness_of_fit_ref 1.086
_refine_ls_hydrogen_treatment mixed
_refine_ls_matrix_type full
_refine_ls_number_parameters 263
_refine_ls_number_reflns 1794
_refine_ls_number_restraints 3
_refine_ls_restrained_S_all 1.085
_refine_ls_R_factor_all 0.0522
_refine_ls_R_factor_gt 0.0440
_refine_ls_shift/su_max 0.000
_refine_ls_shift/su_mean 0.000
_refine_ls_structure_factor_coef Fsqd
_refine_ls_weighting_details 'calc w  = 1/[\s^2^(Fo^2^)+(0.0347P)^2^+0.6713P] where P=(Fo^2^+2Fc^2^)/3'
_refine_ls_weighting_scheme calc
_refine_ls_wR_factor_gt 0.1090
_refine_ls_wR_factor_ref 0.1149
_reflns_number_gt 1573
_reflns_number_total 1794
_reflns_threshold_expression I>2\s(I)
_cod_data_source_file fa3080.cif
_cod_data_source_block I
_cod_original_cell_volume 963.87(16)
_cod_original_sg_symbol_H-M 'P 21'
_cod_database_code 2015941
_cod_database_fobs_code 2015941

loop_
_symmetry_equiv_pos_as_xyz
'x, y, z'
'-x, y+1/2, -z'

loop_
_atom_site_type_symbol
_atom_site_label
_atom_site_fract_x
_atom_site_fract_y
_atom_site_fract_z
_atom_site_U_iso_or_equiv
_atom_site_adp_type
_atom_site_calc_flag
_atom_site_refinement_flags
_atom_site_occupancy
_atom_site_disorder_assembly
_atom_site_disorder_group
C C1 -0.0133(6) 1.0327(5) 0.2419(6) 0.0679(14) Uani d . 1 . .
C C11 -0.0812(11) 1.1360(8) 0.2882(15) 0.135(4) Uani d . 1 . .
O O1A -0.1836(7) 1.1973(6) 0.1827(8) 0.126(2) Uani d . 1 . .
H H1A -0.2283 1.2465 0.2150 0.189 Uiso calc R 1 . .
O O1B -0.0574(8) 1.1697(7) 0.4098(7) 0.155(3) Uani d . 1 . .
C C2 -0.0594(5) 0.9871(5) 0.1043(6) 0.0632(13) Uani d . 1 . .
H H2 -0.1431 1.0221 0.0357 0.076 Uiso calc R 1 . .
C C3 0.0147(5) 0.8919(4) 0.0665(5) 0.0539(11) Uani d . 1 . .
H H3 -0.0197 0.8626 -0.0267 0.065 Uiso calc R 1 . .
C C4 0.1416(5) 0.8387(5) 0.1668(5) 0.0551(11) Uani d . 1 . .
N N41 0.2199(5) 0.7487(4) 0.1290(6) 0.0822(14) Uani d . 1 . .
H H41A 0.2967 0.7151 0.1921 0.099 Uiso calc R 1 . .
H H41B 0.1927 0.7252 0.0418 0.099 Uiso calc R 1 . .
C C5 0.1832(6) 0.8785(6) 0.3074(5) 0.0753(16) Uani d . 1 . .
H H5 0.2632 0.8404 0.3778 0.090 Uiso calc R 1 . .
C C6 0.1075(8) 0.9724(7) 0.3414(6) 0.0848(18) Uani d . 1 . .
H H6 0.1377 0.9978 0.4357 0.102 Uiso calc R 1 . .
C C21 0.4682(4) 0.6140(4) 0.4686(4) 0.0438(10) Uani d . 1 . .
O O2A 0.4992(3) 0.6700(3) 0.3732(3) 0.0513(7) Uani d . 1 . .
O O2B 0.4695(4) 0.6626(3) 0.5804(3) 0.0664(10) Uani d . 1 . .
C C22 0.4270(5) 0.4734(4) 0.4419(4) 0.0465(10) Uani d . 1 A .
H H22 0.5089 0.4264 0.4316 0.056 Uiso calc R 1 . .
N N23 0.3932(4) 0.4163(3) 0.5606(3) 0.0440(8) Uani d . 1 A .
H H23A 0.4372 0.3393 0.5842 0.053 Uiso calc R 1 . .
H H23B 0.4273 0.4677 0.6372 0.053 Uiso calc R 1 . .
C C24 0.2314(5) 0.4015(6) 0.5144(5) 0.0677(14) Uani d . 1 . .
C C25 0.1723(9) 0.4633(10) 0.3721(8) 0.066(2) Uani d P 0.65 A 1
H H25A 0.0827 0.4211 0.3113 0.079 Uiso calc PR 0.65 A 1
H H25B 0.1514 0.5533 0.3802 0.079 Uiso calc PR 0.65 A 1
C C25' 0.183(2) 0.368(2) 0.3481(19) 0.079(5) Uani d P 0.35 A 2
H H25C 0.1947 0.2780 0.3326 0.095 Uiso calc PR 0.35 A 2
H H25D 0.0821 0.3941 0.2942 0.095 Uiso calc PR 0.35 A 2
C C26 0.2894(7) 0.4488(6) 0.3138(5) 0.0732(16) Uani d . 1 . .
H H24A 0.2025 0.3103 0.5083 0.088 Uiso d P 0.65 B 1
H H24B 0.1934 0.4431 0.5798 0.088 Uiso d P 0.65 C 1
H H24C 0.1837 0.4788 0.5288 0.088 Uiso d P 0.35 D 2
H H24D 0.2052 0.3307 0.5652 0.088 Uiso d P 0.35 E 2
H H26A 0.2794 0.5099 0.2377 0.088 Uiso d P 0.65 F 1
H H26B 0.2904 0.3619 0.2753 0.088 Uiso d P 0.65 G 1
H H26C 0.2449 0.5290 0.2724 0.088 Uiso d P 0.35 H 2
H H26D 0.3170 0.4043 0.2410 0.088 Uiso d P 0.35 I 2
C C31 0.4939(4) 0.4931(4) -0.0269(4) 0.0410(9) Uani d . 1 . .
O O3A 0.4613(4) 0.4349(3) -0.1423(3) 0.0576(9) Uani d . 1 . .
O O3B 0.4777(4) 0.4519(3) 0.0812(3) 0.0615(9) Uani d . 1 . .
C C32 0.5589(4) 0.6276(4) -0.0208(4) 0.0395(9) Uani d . 1 . .
H H32 0.4869 0.6845 -0.0887 0.047 Uiso calc R 1 . .
N N33 0.6026(4) 0.6800(3) 0.1273(3) 0.0420(8) Uani d . 1 . .
H H33A 0.5582 0.6349 0.1754 0.050 Uiso calc R 1 . .
H H33B 0.5745 0.7626 0.1240 0.050 Uiso calc R 1 . .
C C34 0.7684(5) 0.6699(5) 0.2016(5) 0.0569(11) Uani d . 1 . .
H H34A 0.8136 0.7542 0.2185 0.068 Uiso calc R 1 . .
H H34B 0.7948 0.6251 0.2914 0.068 Uiso calc R 1 . .
C C35 0.8148(5) 0.5941(5) 0.0984(5) 0.0553(11) Uani d . 1 . .
H H35A 0.9128 0.6185 0.1058 0.066 Uiso calc R 1 . .
H H35B 0.8132 0.5027 0.1156 0.066 Uiso calc R 1 . .
C C36 0.7020(5) 0.6293(5) -0.0451(4) 0.0521(11) Uani d . 1 . .
H H36A 0.7005 0.5670 -0.1165 0.062 Uiso calc R 1 . .
H H36B 0.7212 0.7138 -0.0744 0.062 Uiso calc R 1 . .
O O1W 0.6771(5) 0.3414(4) 0.3208(5) 0.0756(11) Uani d D 1 . .
H H1W 0.641(6) 0.288(5) 0.354(6) 0.08(2) Uiso d D 1 . .
H H2W 0.627(13) 0.387(11) 0.252(10) 0.26(7) Uiso d D 1 . .

loop_
_atom_site_aniso_label
_atom_site_aniso_U_11
_atom_site_aniso_U_22
_atom_site_aniso_U_33
_atom_site_aniso_U_12
_atom_site_aniso_U_13
_atom_site_aniso_U_23
C1 0.079(4) 0.057(3) 0.084(4) -0.015(3) 0.050(3) -0.013(3)
C11 0.129(7) 0.062(4) 0.281(14) -0.019(5) 0.152(9) -0.024(7)
O1A 0.118(4) 0.081(4) 0.229(7) 0.004(3) 0.123(5) -0.023(4)
O1B 0.223(7) 0.117(5) 0.201(6) -0.036(5) 0.166(6) -0.073(5)
C2 0.048(2) 0.059(3) 0.081(3) 0.006(2) 0.022(2) 0.016(3)
C3 0.060(3) 0.046(2) 0.052(2) -0.002(2) 0.017(2) 0.007(2)
C4 0.053(2) 0.042(2) 0.065(3) -0.003(2) 0.016(2) 0.010(2)
N41 0.069(3) 0.058(3) 0.104(4) 0.016(2) 0.015(3) -0.002(3)
C5 0.078(4) 0.076(4) 0.051(3) 0.006(3) 0.000(3) 0.010(3)
C6 0.107(5) 0.091(5) 0.051(3) -0.020(4) 0.024(3) -0.012(3)
C21 0.048(2) 0.033(2) 0.049(3) 0.0013(18) 0.0159(19) -0.0017(19)
O2A 0.0635(18) 0.0393(16) 0.0531(17) -0.0050(15) 0.0243(14) 0.0037(14)
O2B 0.108(3) 0.0422(18) 0.0498(18) -0.0087(19) 0.0308(18) -0.0109(16)
C22 0.068(3) 0.035(2) 0.047(2) -0.003(2) 0.033(2) -0.0038(18)
N23 0.063(2) 0.0321(17) 0.0376(16) 0.0034(16) 0.0204(15) 0.0017(14)
C24 0.061(3) 0.080(4) 0.071(3) 0.004(3) 0.035(2) 0.013(3)
C25 0.057(4) 0.068(6) 0.052(4) -0.002(5) -0.004(3) 0.008(4)
C25' 0.075(11) 0.067(12) 0.084(12) -0.023(10) 0.018(9) -0.002(10)
C26 0.105(4) 0.066(3) 0.047(2) -0.033(3) 0.027(3) -0.009(3)
C31 0.051(2) 0.034(2) 0.036(2) 0.0013(18) 0.0147(17) 0.0036(17)
O3A 0.092(2) 0.0383(17) 0.0433(16) -0.0151(17) 0.0263(15) -0.0067(14)
O3B 0.092(2) 0.051(2) 0.0462(16) -0.0168(18) 0.0316(16) 0.0023(15)
C32 0.051(2) 0.0308(19) 0.0350(18) 0.0011(18) 0.0146(16) 0.0011(16)
N33 0.0566(19) 0.0316(17) 0.0427(17) 0.0023(16) 0.0243(15) -0.0015(15)
C34 0.061(3) 0.059(3) 0.046(2) 0.000(2) 0.014(2) 0.000(2)
C35 0.051(2) 0.054(3) 0.061(3) 0.003(2) 0.022(2) -0.003(2)
C36 0.067(3) 0.048(3) 0.051(2) -0.010(2) 0.033(2) -0.006(2)
O1W 0.089(3) 0.059(2) 0.092(3) 0.011(2) 0.049(2) 0.006(2)

loop_
_atom_type_symbol
_atom_type_description
_atom_type_scat_dispersion_real
_atom_type_scat_dispersion_imag
_atom_type_scat_source
C C 0.0033 0.0016 'International Tables Vol C Tables 4.2.6.8 and 6.1.1.4'
H H 0.0000 0.0000 'International Tables Vol C Tables 4.2.6.8 and 6.1.1.4'
N N 0.0061 0.0033 'International Tables Vol C Tables 4.2.6.8 and 6.1.1.4'
O O 0.0106 0.0060 'International Tables Vol C Tables 4.2.6.8 and 6.1.1.4'

loop_
_geom_angle_atom_site_label_1
_geom_angle_atom_site_label_2
_geom_angle_atom_site_label_3
_geom_angle
C2 C1 C6 116.6(5)
C2 C1 C11 125.0(8)
C6 C1 C11 118.4(8)
O1B C11 O1A 118.7(8)
O1B C11 C1 127.7(12)
O1A C11 C1 113.6(10)
C11 O1A H1A 109.5
C3 C2 C1 121.8(5)
C3 C2 H2 119.1
C1 C2 H2 119.1
C2 C3 C4 120.4(5)
C2 C3 H3 119.8
C4 C3 H3 119.8
N41 C4 C5 121.2(5)
N41 C4 C3 120.9(5)
C5 C4 C3 117.9(5)
C4 N41 H41A 120.0
C4 N41 H41B 120.0
H41A N41 H41B 120.0
C6 C5 C4 120.1(5)
C6 C5 H5 120.0
C4 C5 H5 120.0
C5 C6 C1 122.9(5)
C5 C6 H6 118.5
C1 C6 H6 118.5
O2B C21 O2A 126.4(4)
O2B C21 C22 118.0(4)
O2A C21 C22 115.6(4)
N23 C22 C26 103.5(3)
N23 C22 C21 111.4(3)
C26 C22 C21 114.3(4)
N23 C22 H22 109.1
C26 C22 H22 109.1
C21 C22 H22 109.1
C24 N23 C22 108.8(3)
C24 N23 H23A 109.9
C22 N23 H23A 109.9
C24 N23 H23B 109.9
C22 N23 H23B 109.9
H23A N23 H23B 108.3
N23 C24 C25 104.0(5)
N23 C24 C25' 102.3(7)
N23 C24 H24A 111.6(5)
C25 C24 H24A 111.0(6)
N23 C24 H24B 112.0(5)
C25 C24 H24B 111.2(6)
H24A C24 H24B 107.2(4)
N23 C24 H24C 112.7(5)
C25' C24 H24C 111.5(9)
N23 C24 H24D 111.7(4)
C25' C24 H24D 110.9(8)
H24C C24 H24D 107.8(4)
C26 C25 C24 105.5(6)
C26 C25 H25A 110.6
C24 C25 H25A 110.6
C26 C25 H25B 110.6
C24 C25 H25B 110.6
H25A C25 H25B 108.8
C26 C25' C24 99.8(10)
C26 C25' H25C 111.8
C24 C25' H25C 111.8
C26 C25' H25D 111.8
C24 C25' H25D 111.8
H25C C25' H25D 109.5
C25' C26 C22 112.1(8)
C25 C26 C22 102.4(4)
C25 C26 H26A 112.7(7)
C22 C26 H26A 111.4(5)
C25 C26 H26B 112.0(6)
C22 C26 H26B 111.1(5)
H26A C26 H26B 107.2(4)
C25' C26 H26C 110.4(10)
C22 C26 H26C 110.0(5)
C25' C26 H26D 109.1(9)
C22 C26 H26D 108.5(5)
H26C C26 H26D 106.6(4)
O3B C31 O3A 126.1(4)
O3B C31 C32 117.9(3)
O3A C31 C32 115.9(3)
N33 C32 C36 103.1(3)
N33 C32 C31 109.3(3)
C36 C32 C31 113.7(3)
N33 C32 H32 110.2
C36 C32 H32 110.2
C31 C32 H32 110.2
C32 N33 C34 108.8(3)
C32 N33 H33A 109.9
C34 N33 H33A 109.9
C32 N33 H33B 109.9
C34 N33 H33B 109.9
H33A N33 H33B 108.3
C35 C34 N33 103.7(3)
C35 C34 H34A 111.0
N33 C34 H34A 111.0
C35 C34 H34B 111.0
N33 C34 H34B 111.0
H34A C34 H34B 109.0
C36 C35 C34 104.0(4)
C36 C35 H35A 111.0
C34 C35 H35A 111.0
C36 C35 H35B 111.0
C34 C35 H35B 111.0
H35A C35 H35B 109.0
C35 C36 C32 103.2(3)
C35 C36 H36A 111.1
C32 C36 H36A 111.1
C35 C36 H36B 111.1
C32 C36 H36B 111.1
H36A C36 H36B 109.1
H1W O1W H2W 123(10)

loop_
_geom_bond_atom_site_label_1
_geom_bond_atom_site_label_2
_geom_bond_distance
_geom_bond_publ_flag
C1 C2 1.383(7) ?
C1 C6 1.386(9) ?
C1 C11 1.436(10) ?
C11 O1B 1.220(13) y
C11 O1A 1.326(13) y
O1A H1A 0.8200 ?
C2 C3 1.367(7) ?
C2 H2 0.9300 ?
C3 C4 1.395(6) ?
C3 H3 0.9300 ?
C4 N41 1.357(7) y
C4 C5 1.395(7) ?
N41 H41A 0.8600 ?
N41 H41B 0.8600 ?
C5 C6 1.349(9) ?
C5 H5 0.9300 ?
C6 H6 0.9300 ?
C21 O2B 1.241(5) y
C21 O2A 1.263(5) y
C21 C22 1.516(6) ?
C22 N23 1.491(5) y
C22 C26 1.505(7) ?
C22 H22 0.9800 ?
N23 C24 1.486(6) ?
N23 H23A 0.9000 ?
N23 H23B 0.9000 ?
C24 C25 1.488(9) ?
C24 C25' 1.612(19) ?
C24 H24A 0.986(6) ?
C24 H24B 0.977(5) ?
C24 H24C 0.969(6) ?
C24 H24D 0.989(5) ?
C25 C26 1.486(10) ?
C25 H25A 0.9700 ?
C25 H25B 0.9700 ?
C25' C26 1.481(18) ?
C25' H25C 0.9700 ?
C25' H25D 0.9700 ?
C26 H26A 0.978(5) ?
C26 H26B 0.988(6) ?
C26 H26C 0.964(6) ?
C26 H26D 0.994(5) ?
C31 O3B 1.245(5) y
C31 O3A 1.251(5) y
C31 C32 1.532(5) ?
C32 N33 1.505(5) y
C32 C36 1.515(5) ?
C32 H32 0.9800 ?
N33 C34 1.519(6) ?
N33 H33A 0.9000 ?
N33 H33B 0.9000 ?
C34 C35 1.513(6) ?
C34 H34A 0.9700 ?
C34 H34B 0.9700 ?
C35 C36 1.509(6) ?
C35 H35A 0.9700 ?
C35 H35B 0.9700 ?
C36 H36A 0.9700 ?
C36 H36B 0.9700 ?
O1W H1W 0.80(4) ?
O1W H2W 0.84(5) ?

loop_
_geom_hbond_atom_site_label_D
_geom_hbond_atom_site_label_H
_geom_hbond_atom_site_label_A
_geom_hbond_site_symmetry_A
_geom_hbond_distance_DH
_geom_hbond_distance_HA
_geom_hbond_distance_DA
_geom_hbond_angle_DHA
O1A H1A O1W 1_465 0.82 1.94 2.746(6) 170
N41 H41B O1A 2_545 0.86 2.27 3.100(9) 162
N41 H41A O2A . 0.86 2.19 3.040(6) 168
N23 H23A O2A 2_646 0.90 1.87 2.761(5) 172
N23 H23B O3A 1_556 0.90 2.17 2.846(4) 132
N23 H23B O2B . 0.90 2.19 2.659(5) 112
N33 H33A O3B . 0.90 2.15 2.633(5) 113
N33 H33A O2A . 0.90 2.32 3.035(4) 136
N33 H33B O3A 2_655 0.90 1.85 2.746(4) 172
O1W H1W O2B 2_646 0.80(4) 1.97(4) 2.762(6) 173(6)
O1W H2W O3B . 0.84(5) 1.92(6) 2.740(6) 164(14)

loop_
_geom_torsion_atom_site_label_1
_geom_torsion_atom_site_label_2
_geom_torsion_atom_site_label_3
_geom_torsion_atom_site_label_4
_geom_torsion
_geom_torsion_publ_flag
C2 C1 C11 O1B 170.1(7) ?
C6 C1 C11 O1B -9.6(10) ?
C2 C1 C11 O1A -8.2(9) ?
C6 C1 C11 O1A 172.1(6) ?
C6 C1 C2 C3 -3.3(7) ?
C11 C1 C2 C3 177.0(5) ?
C1 C2 C3 C4 -0.8(7) ?
C2 C3 C4 N41 -176.8(4) ?
C2 C3 C4 C5 4.7(7) ?
N41 C4 C5 C6 176.9(6) ?
C3 C4 C5 C6 -4.6(8) ?
C4 C5 C6 C1 0.4(9) ?
C2 C1 C6 C5 3.5(9) ?
C11 C1 C6 C5 -176.8(6) ?
O2B C21 C22 N23 0.2(6) y
O2A C21 C22 N23 179.7(3) y
O2B C21 C22 C26 117.1(4) ?
O2A C21 C22 C26 -63.4(5) ?
C26 C22 N23 C24 -18.8(5) y
C21 C22 N23 C24 104.5(4) ?
C22 N23 C24 C25 -5.5(6) y
C22 N23 C24 C25' 34.2(9) y
N23 C24 C25 C26 28.3(8) y
C25' C24 C25 C26 -64.1(12) ?
N23 C24 C25' C26 -35.1(12) y
C25 C24 C25' C26 61.9(11) ?
C24 C25' C26 C25 -57.7(10) ?
C24 C25' C26 C22 25.5(14) y
C24 C25 C26 C25' 69.5(12) ?
C24 C25 C26 C22 -40.1(8) y
N23 C22 C26 C25' -6.0(11) y
C21 C22 C26 C25' -127.4(10) ?
N23 C22 C26 C25 35.5(6) y
C21 C22 C26 C25 -85.9(6) ?
O3B C31 C32 N33 4.6(5) y
O3A C31 C32 N33 -175.7(4) y
O3B C31 C32 C36 119.1(4) ?
O3A C31 C32 C36 -61.2(5) ?
C36 C32 N33 C34 -18.1(4) y
C31 C32 N33 C34 103.1(4) ?
C32 N33 C34 C35 -7.4(5) y
N33 C34 C35 C36 30.2(5) y
C34 C35 C36 C32 -42.1(5) y
N33 C32 C36 C35 36.6(4) y
C31 C32 C36 C35 -81.5(4) ?
